data_4108089
loop_
_publ_author_name
'Jean-Philip Lumb'
'Kevin C. Choong'
'Dirk Trauner'

_publ_section_title
;
 ortho-Quinone Methides from para-Quinones: Total Synthesis of Rubioncolin
 B
;
_journal_name_full 'Journal of the American Chemical Society'
_journal_page_first 9230
_journal_page_last 9231
_journal_paper_doi 10.1021/ja803498r
_journal_volume 130
_journal_year 2008
_chemical_formula_moiety 'C31 H24 O10 '
_chemical_formula_sum 'C31 H24 O10'
_chemical_formula_weight 556.52
_space_group_IT_number 14
_symmetry_cell_setting monoclinic
_symmetry_Int_Tables_number 14
_symmetry_space_group_name_Hall '-P 2yn'
_symmetry_space_group_name_H-M 'P 1 21/n 1'
_audit_creation_date 'Thu Mar 20 10:05:51 2008'
_audit_creation_method 'by teXsan'
_cell_angle_alpha 90
_cell_angle_beta 105.772(2)
_cell_angle_gamma 90
_cell_formula_units_Z 4
_cell_length_a 11.415(2)
_cell_length_b 11.921(2)
_cell_length_c 19.023(3)
_cell_measurement_temperature 273.2
_cell_volume 2491.2(7)
_computing_cell_refinement 'Rigaku/AFC Diffractometer Control'
_computing_data_collection 'Rigaku/AFC Diffractometer Control'
_computing_data_reduction teXsan
_computing_publication_material teXsan
_computing_structure_refinement teXsan
_computing_structure_solution SIR97
_diffrn_measured_fraction_theta_full 0.9955
_diffrn_measured_fraction_theta_max 0.9955
_diffrn_radiation_type 'Mo K\a'
_diffrn_radiation_wavelength 0.7107
_diffrn_reflns_av_R_equivalents 0.019
_diffrn_reflns_limit_h_max 13
_diffrn_reflns_limit_h_min 0
_diffrn_reflns_limit_k_max 14
_diffrn_reflns_limit_k_min 0
_diffrn_reflns_limit_l_max 21
_diffrn_reflns_limit_l_min -22
_diffrn_reflns_number 11508
_diffrn_reflns_theta_full 25.02
_diffrn_reflns_theta_max 25.02
_exptl_absorpt_coefficient_mu 0.112
_exptl_absorpt_correction_type none
_exptl_crystal_colour unknown
_exptl_crystal_density_diffrn 1.484
_exptl_crystal_description unknown
_exptl_crystal_F_000 1160.00
_exptl_crystal_size_max 0.000
_exptl_crystal_size_mid 0.000
_exptl_crystal_size_min 0.000
_refine_diff_density_max 0.24
_refine_diff_density_min -0.18
_refine_ls_extinction_method none
_refine_ls_goodness_of_fit_ref 2.191
_refine_ls_hydrogen_treatment constr
_refine_ls_number_parameters 370
_refine_ls_number_reflns 2933
_refine_ls_R_factor_all 0.0707
_refine_ls_R_factor_gt 0.0421
_refine_ls_shift/su_max 0.0867
_refine_ls_structure_factor_coef F
_refine_ls_weighting_details 'w = 1/[\s^2^(Fo) + 0.00022|Fo|^2^]'
_refine_ls_weighting_scheme calc
_refine_ls_wR_factor_all 0.0553
_refine_ls_wR_factor_ref 0.0515
_reflns_number_gt 2933
_reflns_number_total 4385
_reflns_threshold_expression F^2^>3.0\s(F^2^)
_cod_data_source_file ja803498r-file004.cif
_cod_data_source_block JP_Lumb's_final_compound
_cod_original_cell_volume 2491.3(7)
_cod_original_sg_symbol_H-M 'P 21/n '
_cod_original_formula_sum 'C31 H24 O10 '
_cod_database_code 4108089

loop_
_symmetry_equiv_pos_as_xyz
x,y,z
1/2-x,1/2+y,1/2-z
-x,-y,-z
1/2+x,1/2-y,1/2+z

loop_
_atom_site_label
_atom_site_type_symbol
_atom_site_fract_x
_atom_site_fract_y
_atom_site_fract_z
_atom_site_U_iso_or_equiv
_atom_site_adp_type
_atom_site_occupancy
_atom_site_calc_flag
O(1) O 0.3821(2) 0.3222(2) 0.1864(1) 0.0332(6) Uani 1.00 d
O(2) O 0.3454(1) 0.3734(1) 0.46736(9) 0.0247(5) Uani 1.00 d
O(3) O 0.1036(2) 0.1802(1) 0.41361(10) 0.0275(5) Uani 1.00 d
O(4) O 0.3861(2) 0.1080(1) 0.5433(1) 0.0328(6) Uani 1.00 d
O(5) O 0.5347(2) 0.1346(2) 0.4893(1) 0.0388(6) Uani 1.00 d
O(6) O -0.1069(2) 0.5971(2) 0.3736(1) 0.0337(6) Uani 1.00 d
O(7) O 0.3740(2) 0.1110(2) 0.2019(1) 0.0383(6) Uani 1.00 d
O(8) O 0.3961(2) 0.0405(2) 0.3132(1) 0.0345(6) Uani 1.00 d
O(9) O 0.0891(2) 0.6778(2) 0.4522(1) 0.0327(6) Uani 1.00 d
O(10) O 0.2374(2) 0.5634(1) 0.51143(10) 0.0287(6) Uani 1.00 d
C(1) C 0.3622(2) 0.2346(2) 0.2974(1) 0.0254(8) Uani 1.00 d
C(2) C 0.3766(2) 0.3280(2) 0.2566(1) 0.0269(8) Uani 1.00 d
C(3) C 0.3937(2) 0.4380(2) 0.2882(1) 0.0260(8) Uani 1.00 d
C(4) C 0.4210(3) 0.5320(2) 0.2501(2) 0.0310(8) Uani 1.00 d
C(5) C 0.4463(3) 0.6329(2) 0.2847(2) 0.0354(9) Uani 1.00 d
C(6) C 0.4434(3) 0.6458(2) 0.3572(2) 0.0352(9) Uani 1.00 d
C(7) C 0.4138(2) 0.5576(2) 0.3944(1) 0.0283(8) Uani 1.00 d
C(8) C 0.3864(2) 0.4517(2) 0.3608(1) 0.0219(7) Uani 1.00 d
C(9) C 0.3571(2) 0.3570(2) 0.3975(1) 0.0229(7) Uani 1.00 d
C(10) C 0.3477(2) 0.2516(2) 0.3695(1) 0.0241(8) Uani 1.00 d
C(11) C 0.3209(2) 0.1631(2) 0.4197(1) 0.0252(8) Uani 1.00 d
C(12) C 0.2259(2) 0.1962(2) 0.4593(1) 0.0229(7) Uani 1.00 d
C(13) C 0.2376(2) 0.3240(2) 0.4804(1) 0.0240(8) Uani 1.00 d
C(14) C 0.1167(2) 0.3707(2) 0.4364(1) 0.0226(8) Uani 1.00 d
C(15) C 0.0482(2) 0.2837(2) 0.4021(1) 0.0242(8) Uani 1.00 d
C(16) C -0.0738(2) 0.2933(2) 0.3579(1) 0.0256(8) Uani 1.00 d
C(17) C -0.1449(3) 0.2022(2) 0.3248(2) 0.0316(9) Uani 1.00 d
C(18) C -0.2617(3) 0.2195(3) 0.2815(2) 0.0371(9) Uani 1.00 d
C(19) C -0.3094(3) 0.3285(3) 0.2700(2) 0.0356(9) Uani 1.00 d
C(20) C -0.2432(3) 0.4180(3) 0.3030(2) 0.0329(9) Uani 1.00 d
C(21) C -0.1233(2) 0.4031(2) 0.3481(1) 0.0273(8) Uani 1.00 d
C(22) C -0.0515(2) 0.4961(2) 0.3853(1) 0.0259(8) Uani 1.00 d
C(23) C 0.0657(2) 0.4817(2) 0.4292(1) 0.0222(7) Uani 1.00 d
C(24) C 0.4277(3) 0.1341(2) 0.4845(2) 0.0288(8) Uani 1.00 d
C(25) C 0.2520(2) 0.1120(2) 0.5230(2) 0.0298(8) Uani 1.00 d
C(26) C 0.2020(3) -0.0049(2) 0.4995(2) 0.0367(9) Uani 1.00 d
C(27) C 0.2155(3) 0.1490(2) 0.5894(2) 0.046(1) Uani 1.00 d
C(28) C 0.3750(2) 0.1246(2) 0.2655(2) 0.0288(8) Uani 1.00 d
C(29) C 0.4250(3) -0.0664(2) 0.2859(2) 0.0375(9) Uani 1.00 d
C(30) C 0.1304(2) 0.5828(2) 0.4643(1) 0.0244(8) Uani 1.00 d
C(31) C 0.3059(3) 0.6636(2) 0.5416(2) 0.0357(9) Uani 1.00 d
H(1) H 0.4222 0.5245 0.2006 0.0370 Uiso 1.00 calc
H(2) H 0.4657 0.6951 0.2590 0.0435 Uiso 1.00 calc
H(3) H 0.4628 0.7156 0.3809 0.0432 Uiso 1.00 calc
H(4) H 0.4115 0.5672 0.4438 0.0337 Uiso 1.00 calc
H(5) H 0.2942 0.0968 0.3924 0.0313 Uiso 1.00 calc
H(6) H 0.2419 0.3306 0.5311 0.0285 Uiso 1.00 calc
H(7) H -0.1119 0.1280 0.3323 0.0376 Uiso 1.00 calc
H(8) H -0.3094 0.1561 0.2600 0.0455 Uiso 1.00 calc
H(9) H -0.3897 0.3408 0.2388 0.0442 Uiso 1.00 calc
H(10) H -0.2768 0.4924 0.2955 0.0394 Uiso 1.00 calc
H(11) H 0.2365 -0.0593 0.5361 0.0441 Uiso 1.00 calc
H(12) H 0.2215 -0.0266 0.4552 0.0441 Uiso 1.00 calc
H(13) H 0.1155 -0.0065 0.4904 0.0441 Uiso 1.00 calc
H(14) H 0.1294 0.1622 0.5778 0.0496 Uiso 1.00 calc
H(15) H 0.2565 0.2163 0.6091 0.0496 Uiso 1.00 calc
H(16) H 0.2216 0.1127 0.6086 0.0468 Uiso 1.00 calc
H(16) H 0.2216 0.1127 0.6086 0.0468 Uiso 1.00 calc
H(17) H 0.4373 -0.1207 0.3238 0.0449 Uiso 1.00 calc
H(18) H 0.3585 -0.0893 0.2462 0.0449 Uiso 1.00 calc
H(19) H 0.4959 -0.0594 0.2699 0.0449 Uiso 1.00 calc
H(20) H 0.3817 0.6424 0.5739 0.0418 Uiso 1.00 calc
H(21) H 0.3209 0.7069 0.5025 0.0418 Uiso 1.00 calc
H(22) H 0.2610 0.7069 0.5666 0.0418 Uiso 1.00 calc
H(23) H 0.3631 0.2401 0.1649 0.0468 Uiso 1.00 calc
H(24) H -0.0481 0.6617 0.4020 0.0468 Uiso 1.00 calc

loop_
_atom_site_aniso_label
_atom_site_aniso_U_11
_atom_site_aniso_U_22
_atom_site_aniso_U_33
_atom_site_aniso_U_12
_atom_site_aniso_U_13
_atom_site_aniso_U_23
O(1) 0.041(1) 0.034(1) 0.027(1) -0.0031(9) 0.0127(9) -0.0029(9)
O(2) 0.023(1) 0.026(1) 0.026(1) -0.0025(8) 0.0091(8) -0.0024(8)
O(3) 0.024(1) 0.022(1) 0.036(1) 0.0014(8) 0.0083(9) -0.0035(8)
O(4) 0.032(1) 0.030(1) 0.034(1) 0.0020(9) 0.0062(9) 0.0053(9)
O(5) 0.026(1) 0.031(1) 0.059(1) 0.0035(9) 0.011(1) 0.008(1)
O(6) 0.032(1) 0.027(1) 0.040(1) 0.0078(9) 0.0074(9) 0.0056(9)
O(7) 0.051(1) 0.036(1) 0.032(1) 0.0017(10) 0.018(1) -0.0040(9)
O(8) 0.046(1) 0.024(1) 0.034(1) 0.0072(9) 0.0123(10) -0.0038(9)
O(9) 0.038(1) 0.021(1) 0.038(1) 0.0056(9) 0.0099(10) 0.0019(9)
O(10) 0.028(1) 0.025(1) 0.033(1) -0.0020(8) 0.0070(9) -0.0043(9)
C(1) 0.022(2) 0.025(2) 0.029(2) -0.001(1) 0.008(1) -0.003(1)
C(2) 0.023(2) 0.033(2) 0.025(2) 0.001(1) 0.008(1) -0.001(1)
C(3) 0.023(2) 0.025(2) 0.030(2) 0.002(1) 0.007(1) 0.002(1)
C(4) 0.033(2) 0.032(2) 0.030(2) 0.004(1) 0.012(1) 0.005(1)
C(5) 0.047(2) 0.025(2) 0.039(2) -0.003(1) 0.019(2) 0.004(1)
C(6) 0.043(2) 0.024(2) 0.040(2) -0.008(1) 0.013(2) -0.003(1)
C(7) 0.029(2) 0.027(2) 0.029(2) 0.000(1) 0.010(1) -0.001(1)
C(8) 0.017(1) 0.021(2) 0.027(1) 0.001(1) 0.005(1) 0.000(1)
C(9) 0.018(1) 0.028(2) 0.023(1) 0.002(1) 0.006(1) -0.001(1)
C(10) 0.018(1) 0.024(2) 0.031(2) 0.002(1) 0.007(1) -0.000(1)
C(11) 0.025(2) 0.020(2) 0.032(2) 0.000(1) 0.009(1) -0.003(1)
C(12) 0.018(1) 0.025(2) 0.025(1) -0.001(1) 0.005(1) -0.000(1)
C(13) 0.025(2) 0.026(2) 0.024(1) 0.001(1) 0.011(1) 0.003(1)
C(14) 0.022(1) 0.026(2) 0.021(1) 0.000(1) 0.009(1) -0.000(1)
C(15) 0.026(2) 0.024(2) 0.025(1) 0.002(1) 0.012(1) 0.001(1)
C(16) 0.024(2) 0.033(2) 0.022(1) 0.001(1) 0.011(1) -0.003(1)
C(17) 0.028(2) 0.034(2) 0.034(2) -0.002(1) 0.012(1) -0.012(1)
C(18) 0.031(2) 0.047(2) 0.034(2) -0.007(1) 0.009(1) -0.016(1)
C(19) 0.023(2) 0.059(2) 0.024(2) 0.003(2) 0.004(1) -0.004(1)
C(20) 0.028(2) 0.043(2) 0.028(2) 0.006(1) 0.008(1) 0.004(1)
C(21) 0.024(2) 0.035(2) 0.024(2) 0.001(1) 0.009(1) 0.003(1)
C(22) 0.028(2) 0.028(2) 0.025(2) 0.005(1) 0.012(1) 0.006(1)
C(23) 0.023(2) 0.024(2) 0.021(1) 0.001(1) 0.009(1) 0.002(1)
C(24) 0.031(2) 0.017(2) 0.039(2) 0.001(1) 0.012(1) -0.001(1)
C(25) 0.028(2) 0.027(2) 0.036(2) 0.003(1) 0.013(1) 0.002(1)
C(26) 0.042(2) 0.026(2) 0.048(2) 0.006(1) 0.021(2) 0.007(1)
C(27) 0.070(2) 0.034(2) 0.041(2) 0.007(2) 0.028(2) 0.015(1)
C(28) 0.022(2) 0.029(2) 0.036(2) -0.002(1) 0.010(1) -0.006(1)
C(29) 0.046(2) 0.025(2) 0.041(2) 0.010(1) 0.009(2) -0.006(1)
C(30) 0.026(2) 0.028(2) 0.023(2) 0.003(1) 0.011(1) 0.004(1)
C(31) 0.033(2) 0.029(2) 0.046(2) -0.006(1) 0.013(1) -0.010(1)

loop_
_atom_type_symbol
_atom_type_description
_atom_type_scat_dispersion_real
_atom_type_scat_dispersion_imag
_atom_type_scat_source
C C 0.003 0.002
;International Tables for Crystallography
(1992, Vol. C, Tables 4.2.6.8 and 6.1.1.1)
;
O O 0.011 0.006
;International Tables for Crystallography
(1992, Vol. C, Tables 4.2.6.8 and 6.1.1.1)
;
H H 0.000 0.000
;International Tables for Crystallography
(1992, Vol. C, Table 6.1.1.2)
;
